data_4116843
loop_
_publ_author_name
'Satoru Karasawa'
'Yoko Sano'
'Takeyuki Akita'
'Noboru Koga'
'Tetsuji Itoh'
'Hiizu Iwamura'
'Pierre Rabu'
'Marc Drillon'

_publ_section_title
;
 Photochemical Formation of Ferrimagnetic Chains from a Pair of Polymeric
 Complexes Made of Octahedral Bis(hexafluoroacetylacetonato)manganese(II)
 with Diazodi(4-pyridyl)methane in the Cis and Trans Configurations as
 Repeating Units
;
_journal_name_full 'Journal of the American Chemical Society'
_journal_page_first 10080
_journal_page_last 10087
_journal_paper_doi 10.1021/ja981293n
_journal_volume 120
_journal_year 1998
_chemical_formula_moiety 'C21 H10 F12 N4 Mn O4 '
_chemical_formula_sum 'C21 H10 F12 Mn N4 O4'
_chemical_formula_weight 665.25
_chemical_name_common cis-complex
_space_group_IT_number 61
_symmetry_cell_setting orthorhombic
_symmetry_Int_Tables_number 61
_symmetry_space_group_name_Hall '-P 2ac 2ab'
_symmetry_space_group_name_H-M 'P b c a'
_audit_creation_date 'Sat Apr 18 10:46:10 1998'
_audit_creation_method 'from TEXRAY.INF file'
_cell_angle_alpha 90
_cell_angle_beta 90
_cell_angle_gamma 90
_cell_formula_units_Z 8
_cell_length_a 21.792(2)
_cell_length_b 18.511(5)
_cell_length_c 13.358(4)
_cell_measurement_reflns_used 0
_cell_measurement_temperature 173.2
_cell_measurement_theta_max 0.0
_cell_measurement_theta_min 0.0
_cell_volume 5389(2)
_computing_cell_refinement 'MSC/AFC Diffractometer Control'
_computing_data_collection 'MSC/AFC Diffractometer Control'
_computing_data_reduction teXsan
_computing_publication_material teXsan
_computing_structure_refinement teXsan
_computing_structure_solution MULTAN88
_diffrn_ambient_temperature 173.2
_diffrn_measurement_device 'Rigaku RAXISIV'
_diffrn_radiation_detector 'Imaging Plate'
_diffrn_radiation_monochromator graphite
_diffrn_radiation_source 'Rigaku rotating anode'
_diffrn_radiation_type 'Mo K\a'
_diffrn_radiation_wavelength 0.7107
_diffrn_reflns_av_R_equivalents 0.00
_diffrn_reflns_av_sigmaI/netI 0.077
_diffrn_reflns_limit_h_max 28
_diffrn_reflns_limit_h_min 0
_diffrn_reflns_limit_k_max 24
_diffrn_reflns_limit_k_min 0
_diffrn_reflns_limit_l_max 0
_diffrn_reflns_limit_l_min -17
_diffrn_reflns_reduction_process 'Lp corrections applied'
_diffrn_reflns_theta_max 0.00
_diffrn_reflns_theta_min 0.00
_diffrn_standards_decay_% 0.00
_diffrn_standards_interval_count 0
_diffrn_standards_number 0
_exptl_absorpt_coefficient_mu 0.607
_exptl_absorpt_correction_type none
_exptl_crystal_colour red
_exptl_crystal_density_diffrn 1.640
_exptl_crystal_description cubic
_exptl_crystal_F_000 2632.00
_exptl_crystal_size_max 0.200
_exptl_crystal_size_mid 0.200
_exptl_crystal_size_min 0.200
_refine_diff_density_max 0.74
_refine_diff_density_min -0.53
_refine_ls_extinction_method none
_refine_ls_goodness_of_fit_all 2.154
_refine_ls_goodness_of_fit_obs 2.559
_refine_ls_hydrogen_treatment noref
_refine_ls_matrix_type full
_refine_ls_number_constraints 0
_refine_ls_number_parameters 380
_refine_ls_number_reflns 2276
_refine_ls_number_restraints 0
_refine_ls_R_factor_all 0.1259
_refine_ls_R_factor_obs 0.0616
_refine_ls_shift/esd_max 0.2970
_refine_ls_shift/esd_mean 0.0500
_refine_ls_structure_factor_coef F
_refine_ls_weighting_details 'w = 1/[\s^2^(Fo) + 0.00010|Fo|^2^]'
_refine_ls_weighting_scheme calc
_refine_ls_wR_factor_all 0.0716
_refine_ls_wR_factor_obs 0.0615
_reflns_number_observed 2276
_reflns_number_total 4146
_reflns_observed_criterion >3.0sigma(I)
_cod_data_source_file ja981293n.cif
_cod_data_source_block complex-a
_cod_depositor_comments
;
The following automatic conversions were performed:

'_refine_ls_weighting_scheme' value 'w = 1/[\s^2^(Fo) +
0.00010|Fo|^2^]' was changed to 'calc'. New tag
'_refine_ls_weighting_details' was created. The value of the new tag
was set to 'w = 1/[\s^2^(Fo) + 0.00010|Fo|^2^]'.

Automatic conversion script
Id: cif_fix_values 3143 2015-03-26 13:38:13Z robertas 
;
_cod_original_cell_volume 5388(3)
_cod_original_sg_symbol_H-M 'P b c a '
_cod_original_formula_sum 'C21 H10 F12 N4 Mn O4 '
_cod_database_code 4116843

loop_
_symmetry_equiv_pos_as_xyz
'+x,+y, +z'
'1/2+x,1/2-y, -z'
-x,1/2+y,1/2-z
'1/2-x, -y,1/2+z'
'-x, -y, -z'
'1/2-x,1/2+y, +z'
+x,1/2-y,1/2+z
'1/2+x, +y,1/2-z'

loop_
_atom_site_aniso_label
_atom_site_aniso_U_11
_atom_site_aniso_U_22
_atom_site_aniso_U_33
_atom_site_aniso_U_12
_atom_site_aniso_U_13
_atom_site_aniso_U_23
Mn 0.0284(6) 0.0299(5) 0.0353(7) -0.0037(8) 0.0033(7) -0.0003(7)
F(1) 0.208(10) 0.069(5) 0.115(7) 0.001(6) 0.018(7) 0.029(5)
F(2) 0.141(7) 0.095(5) 0.054(5) 0.028(5) -0.026(5) 0.024(4)
F(3) 0.158(9) 0.22(1) 0.178(9) 0.151(8) 0.081(7) 0.134(8)
F(4) 0.065(4) 0.101(5) 0.112(5) 0.035(4) 0.046(4) 0.029(4)
F(5) 0.067(4) 0.094(5) 0.056(4) 0.016(3) 0.033(3) 0.024(4)
F(6) 0.084(5) 0.139(6) 0.084(5) -0.063(5) 0.016(4) -0.011(5)
F(7) 0.56(3) 0.032(4) 0.115(7) -0.067(8) -0.13(1) -0.008(5)
F(8) 0.088(5) 0.108(5) 0.059(4) -0.037(4) 0.023(4) -0.034(4)
F(9) 0.088(6) 0.32(1) 0.146(8) -0.109(8) 0.049(6) -0.153(10)
F(10) 0.059(4) 0.077(4) 0.064(4) -0.027(3) 0.036(3) -0.008(3)
F(11) 0.066(4) 0.076(4) 0.069(4) 0.038(3) 0.015(3) 0.011(4)
F(12) 0.051(3) 0.081(4) 0.040(3) 0.008(3) 0.003(3) -0.008(3)
O(1) 0.059(5) 0.036(4) 0.047(5) 0.005(3) 0.008(4) 0.011(3)
O(2) 0.024(3) 0.038(3) 0.041(4) 0.002(3) 0.006(3) 0.003(3)
O(3) 0.027(4) 0.047(4) 0.052(5) -0.013(3) 0.016(3) -0.010(3)
O(4) 0.043(4) 0.034(3) 0.027(3) -0.003(3) 0.005(3) -0.003(3)
N(1) 0.038(5) 0.036(4) 0.041(5) -0.010(4) 0.007(4) 0.001(4)
N(2) 0.033(5) 0.039(4) 0.035(5) -0.006(3) 0.012(4) -0.003(4)
N(3) 0.043(4) 0.034(4) 0.053(5) -0.007(4) 0.002(5) 0.014(3)
N(4) 0.030(4) 0.058(4) 0.090(6) -0.012(4) 0.010(5) 0.021(4)
C(1) 0.045(7) 0.063(7) 0.053(7) -0.016(5) -0.024(6) 0.027(6)
C(2) 0.028(5) 0.044(5) 0.051(7) -0.014(4) -0.011(5) 0.017(5)
C(3) 0.021(5) 0.034(5) 0.040(6) -0.009(4) 0.005(5) 0.001(5)
C(4) 0.039(6) 0.041(5) 0.044(6) 0.008(4) -0.019(5) 0.007(5)
C(5) 0.011(4) 0.036(4) 0.043(6) -0.002(3) -0.004(4) 0.008(5)
C(6) 0.019(4) 0.035(4) 0.047(5) -0.002(4) -0.004(5) 0.009(4)
C(7) 0.050(7) 0.040(6) 0.038(7) 0.002(5) 0.009(5) 0.003(5)
C(8) 0.046(6) 0.061(6) 0.047(7) 0.014(5) 0.015(6) 0.010(6)
C(9) 0.034(5) 0.028(5) 0.039(6) -0.007(4) 0.010(5) 0.005(4)
C(10) 0.029(5) 0.042(5) 0.047(6) 0.007(4) -0.002(5) 0.007(5)
C(11) 0.051(7) 0.044(5) 0.045(6) 0.008(5) 0.002(5) 0.004(5)
C(12) 0.08(1) 0.11(1) 0.08(1) 0.010(9) 0.020(9) 0.056(10)
C(13) 0.050(7) 0.054(7) 0.051(7) 0.031(5) 0.013(6) 0.016(6)
C(14) 0.052(7) 0.056(6) 0.063(7) 0.028(5) 0.005(6) 0.010(6)
C(15) 0.048(6) 0.042(5) 0.038(6) 0.001(5) 0.003(5) -0.008(5)
C(16) 0.028(6) 0.061(7) 0.054(7) 0.004(5) 0.017(5) 0.001(6)
C(17) 0.10(1) 0.092(10) 0.055(9) -0.077(8) 0.025(8) -0.020(8)
C(18) 0.040(6) 0.037(6) 0.049(7) -0.001(5) 0.009(5) -0.012(5)
C(19) 0.043(6) 0.051(6) 0.045(6) -0.023(5) 0.011(5) -0.015(5)
C(20) 0.023(5) 0.032(5) 0.035(5) -0.002(4) 0.004(4) 0.003(4)
C(21) 0.047(7) 0.051(7) 0.047(7) -0.005(5) 0.001(5) -0.002(5)

loop_
_atom_site_label
_atom_site_fract_x
_atom_site_fract_y
_atom_site_fract_z
_atom_site_U_iso_or_equiv
_atom_site_thermal_displace_type
_atom_site_calc_flag
_atom_site_occupancy
Mn 0.74766(7) 0.76298(5) 0.63565(9) 0.0312(3) Uani d 1.00
F1 0.6612(4) 0.9904(4) 0.5280(6) 0.131(4) Uani d 1.00
F2 0.6259(4) 0.9177(4) 0.4268(5) 0.097(3) Uani d 1.00
F3 0.5717(4) 0.9636(5) 0.5430(7) 0.186(5) Uani d 1.00
F4 0.5381(3) 0.8315(3) 0.8406(5) 0.093(2) Uani d 1.00
F5 0.5979(3) 0.7522(3) 0.8951(4) 0.073(2) Uani d 1.00
F6 0.5412(3) 0.7242(4) 0.7764(5) 0.102(3) Uani d 1.00
F7 0.8551(7) 0.9885(4) 0.7470(7) 0.236(6) Uani d 1.00
F8 0.8589(3) 0.9124(4) 0.8600(5) 0.085(2) Uani d 1.00
F9 0.9347(4) 0.9284(6) 0.7744(7) 0.186(5) Uani d 1.00
F10 0.9613(2) 0.8362(3) 0.4433(4) 0.066(2) Uani d 1.00
F11 0.9563(2) 0.7275(3) 0.4967(4) 0.070(2) Uani d 1.00
F12 0.8967(2) 0.7628(3) 0.3760(4) 0.057(2) Uani d 1.00
O1 0.6958(3) 0.8490(3) 0.5654(5) 0.047(2) Uani d 1.00
O2 0.6717(2) 0.7634(3) 0.7389(4) 0.034(2) Uani d 1.00
O3 0.8004(3) 0.8450(3) 0.7146(5) 0.042(2) Uani d 1.00
O4 0.8242(2) 0.7687(3) 0.5332(4) 0.035(2) Uani d 1.00
N1 0.7936(3) 0.3252(4) 1.0425(6) 0.038(2) Uani d 1.00
N2 0.7920(3) 0.6747(4) 0.7255(6) 0.036(2) Uani d 1.00
N3 0.9372(3) 0.5010(4) 0.8831(6) 0.043(2) Uani d 1.00
N4 0.9890(3) 0.5018(4) 0.8870(7) 0.059(2) Uani d 1.00
C1 0.8495(4) 0.3551(6) 1.0729(8) 0.054(3) Uani d 1.00
C2 0.8732(4) 0.4120(5) 1.0243(7) 0.041(3) Uani d 1.00
C3 0.8474(4) 0.4415(5) 0.9399(7) 0.032(3) Uani d 1.00
C4 0.7926(4) 0.4097(4) 0.9061(7) 0.041(3) Uani d 1.00
C5 0.7688(3) 0.3522(4) 0.9600(7) 0.030(2) Uani d 1.00
C6 0.8769(3) 0.5008(4) 0.8856(7) 0.034(2) Uani d 1.00
C7 0.8419(5) 0.6450(5) 0.6958(7) 0.043(3) Uani d 1.00
C8 0.8755(5) 0.5881(5) 0.7423(8) 0.051(3) Uani d 1.00
C9 0.8464(4) 0.5578(4) 0.8271(7) 0.034(3) Uani d 1.00
C10 0.7903(4) 0.5853(4) 0.8571(7) 0.040(3) Uani d 1.00
C11 0.7647(4) 0.6434(5) 0.8066(7) 0.047(3) Uani d 1.00
C12 0.6214(7) 0.9348(8) 0.521(1) 0.087(6) Uani d 1.00
C13 0.6433(5) 0.8740(5) 0.5878(8) 0.052(4) Uani d 1.00
C14 0.6081(5) 0.8531(5) 0.6679(8) 0.057(3) Uani d 1.00
C15 0.6226(5) 0.7997(4) 0.7343(7) 0.042(3) Uani d 1.00
C16 0.5742(4) 0.7764(6) 0.8115(8) 0.048(3) Uani d 1.00
C17 0.8723(7) 0.9288(8) 0.769(1) 0.082(5) Uani d 1.00
C18 0.8496(4) 0.8700(5) 0.6925(8) 0.042(3) Uani d 1.00
C19 0.8898(4) 0.8542(5) 0.6115(7) 0.046(3) Uani d 1.00
C20 0.8741(4) 0.8034(4) 0.5401(6) 0.030(2) Uani d 1.00
C21 0.9211(4) 0.7830(5) 0.4628(8) 0.048(3) Uani d 1.00
H1 0.8709 0.3349 1.1284 0.0645 Uiso calc 1.00
H2 0.9097 0.4331 1.0498 0.0493 Uiso calc 1.00
H3 0.7724 0.4271 0.8478 0.0495 Uiso calc 1.00
H4 0.7321 0.3306 0.9360 0.0364 Uiso calc 1.00
H5 0.8586 0.6631 0.6350 0.0513 Uiso calc 1.00
H6 0.9142 0.5719 0.7184 0.0617 Uiso calc 1.00
H7 0.7693 0.5644 0.9124 0.0472 Uiso calc 1.00
H8 0.7266 0.6622 0.8295 0.0562 Uiso calc 1.00
H9 0.5704 0.8779 0.6777 0.0682 Uiso calc 1.00
H10 0.9280 0.8788 0.6066 0.0554 Uiso calc 1.00

loop_
_atom_type_symbol
_atom_type_oxidation_number
_atom_type_number_in_cell
_atom_type_scat_dispersion_real
_atom_type_scat_dispersion_imag
_atom_type_scat_source
C 0 168 0.003 0.002
;International Tables for Crystallography
(1992, Vol. C, Tables 4.2.6.8 and 6.1.1.1)
;
H 0 80 0.000 0.000
;International Tables for Crystallography
(1992, Vol. C, Table 6.1.1.2)
;
N 0 32 0.006 0.003
;International Tables for Crystallography
(1992, Vol. C, Tables 4.2.6.8 and 6.1.1.1)
;
O 0 32 0.011 0.006
;International Tables for Crystallography
(1992, Vol. C, Tables 4.2.6.8 and 6.1.1.1)
;
F 0 96 0.017 0.010
;International Tables for Crystallography
(1992, Vol. C, Tables 4.2.6.8 and 6.1.1.1)
;
Mn 0 8 0.337 0.728
;International Tables for Crystallography
(1992, Vol. C, Tables 4.2.6.8 and 6.1.1.1)
;

loop_
_diffrn_reflns_number
4146

loop_
_geom_angle_atom_site_label_1
_geom_angle_atom_site_label_2
_geom_angle_atom_site_label_3
_geom_angle
_geom_angle_site_symmetry_1
_geom_angle_site_symmetry_2
_geom_angle_site_symmetry_3
_geom_angle_publ_flag
O(1) Mn O(2) 82.8(2) 1_555 1_555 1_555 yes
O(1) Mn O(3) 88.5(2) 1_555 1_555 1_555 yes
O(1) Mn O(4) 95.3(2) 1_555 1_555 1_555 yes
O(1) Mn N(1) 94.9(2) 1_555 1_555 4_664 yes
O(1) Mn N(2) 172.2(3) 1_555 1_555 1_555 yes
O(2) Mn O(3) 95.4(2) 1_555 1_555 1_555 yes
O(2) Mn O(4) 177.0(2) 1_555 1_555 1_555 yes
O(2) Mn N(1) 92.9(3) 1_555 1_555 4_664 yes
O(2) Mn N(2) 89.5(2) 1_555 1_555 1_555 yes
O(3) Mn O(4) 82.2(2) 1_555 1_555 1_555 yes
O(3) Mn N(1) 171.5(3) 1_555 1_555 4_664 yes
O(3) Mn N(2) 91.2(2) 1_555 1_555 1_555 yes
O(4) Mn N(1) 89.6(2) 1_555 1_555 4_664 yes
O(4) Mn N(2) 92.4(2) 1_555 1_555 1_555 yes
N(1) Mn N(2) 86.5(2) 4_664 1_555 1_555 yes
Mn O(1) C(13) 129.5(6) 1_555 1_555 1_555 yes
Mn O(2) C(15) 128.3(6) 1_555 1_555 1_555 yes
Mn O(3) C(18) 128.2(6) 1_555 1_555 1_555 yes
Mn O(4) C(20) 129.9(5) 1_555 1_555 1_555 yes
Mn N(1) C(1) 118.5(6) 4_665 1_555 1_555 yes
Mn N(1) C(5) 125.0(6) 4_665 1_555 1_555 yes
C(1) N(1) C(5) 116.6(7) 1_555 1_555 1_555 yes
Mn N(2) C(7) 120.8(6) 1_555 1_555 1_555 yes
Mn N(2) C(11) 123.0(6) 1_555 1_555 1_555 yes
C(7) N(2) C(11) 115.7(8) 1_555 1_555 1_555 yes
N(4) N(3) C(6) 175(1) 1_555 1_555 1_555 yes
N(1) C(1) C(2) 120.4(9) 1_555 1_555 1_555 yes
N(1) C(1) H(1) 119.8(9) 1_555 1_555 1_555 no
C(2) C(1) H(1) 119.9(10) 1_555 1_555 1_555 no
C(1) C(2) C(3) 123.5(8) 1_555 1_555 1_555 yes
C(1) C(2) H(2) 118.2(9) 1_555 1_555 1_555 no
C(3) C(2) H(2) 118.3(9) 1_555 1_555 1_555 no
C(2) C(3) C(4) 116.4(8) 1_555 1_555 1_555 yes
C(2) C(3) C(6) 121.6(8) 1_555 1_555 1_555 yes
C(4) C(3) C(6) 121.9(8) 1_555 1_555 1_555 yes
C(3) C(4) C(5) 118.3(8) 1_555 1_555 1_555 yes
C(3) C(4) H(3) 120.9(9) 1_555 1_555 1_555 no
C(5) C(4) H(3) 120.9(9) 1_555 1_555 1_555 no
N(1) C(5) C(4) 124.7(7) 1_555 1_555 1_555 yes
N(1) C(5) H(4) 117.7(8) 1_555 1_555 1_555 no
C(4) C(5) H(4) 117.6(8) 1_555 1_555 1_555 no
N(3) C(6) C(3) 117.1(7) 1_555 1_555 1_555 yes
N(3) C(6) C(9) 115.9(7) 1_555 1_555 1_555 yes
C(3) C(6) C(9) 126.9(6) 1_555 1_555 1_555 yes
N(2) C(7) C(8) 128.2(9) 1_555 1_555 1_555 yes
N(2) C(7) H(5) 115.9(9) 1_555 1_555 1_555 no
C(8) C(7) H(5) 115.9(10) 1_555 1_555 1_555 no
C(7) C(8) C(9) 114.3(9) 1_555 1_555 1_555 yes
C(7) C(8) H(6) 122.9(10) 1_555 1_555 1_555 no
C(9) C(8) H(6) 122.8(10) 1_555 1_555 1_555 no
C(6) C(9) C(8) 120.4(8) 1_555 1_555 1_555 yes
C(6) C(9) C(10) 120.6(8) 1_555 1_555 1_555 yes
C(8) C(9) C(10) 118.9(8) 1_555 1_555 1_555 yes
C(9) C(10) C(11) 120.0(8) 1_555 1_555 1_555 yes
C(9) C(10) H(7) 120.0(8) 1_555 1_555 1_555 no
C(11) C(10) H(7) 120.0(8) 1_555 1_555 1_555 no
N(2) C(11) C(10) 122.6(8) 1_555 1_555 1_555 yes
N(2) C(11) H(8) 118.8(9) 1_555 1_555 1_555 no
C(10) C(11) H(8) 118.6(9) 1_555 1_555 1_555 no
F(1) C(12) F(2) 101(1) 1_555 1_555 1_555 yes
F(1) C(12) F(3) 102(1) 1_555 1_555 1_555 yes
F(1) C(12) C(13) 108(1) 1_555 1_555 1_555 yes
F(2) C(12) F(3) 113(1) 1_555 1_555 1_555 yes
F(2) C(12) C(13) 111(1) 1_555 1_555 1_555 yes
F(3) C(12) C(13) 117(1) 1_555 1_555 1_555 yes
O(1) C(13) C(12) 114(1) 1_555 1_555 1_555 yes
O(1) C(13) C(14) 125.8(9) 1_555 1_555 1_555 yes
C(12) C(13) C(14) 119.5(9) 1_555 1_555 1_555 yes
C(13) C(14) C(15) 125.5(9) 1_555 1_555 1_555 yes
C(13) C(14) H(9) 117.1(10) 1_555 1_555 1_555 no
C(15) C(14) H(9) 117(1) 1_555 1_555 1_555 no
O(2) C(15) C(14) 127.8(9) 1_555 1_555 1_555 yes
O(2) C(15) C(16) 113.4(8) 1_555 1_555 1_555 yes
C(14) C(15) C(16) 118.7(9) 1_555 1_555 1_555 yes
F(4) C(16) F(5) 104.1(8) 1_555 1_555 1_555 yes
F(4) C(16) F(6) 110.2(8) 1_555 1_555 1_555 yes
F(4) C(16) C(15) 112.4(8) 1_555 1_555 1_555 yes
F(5) C(16) F(6) 105.9(9) 1_555 1_555 1_555 yes
F(5) C(16) C(15) 113.4(8) 1_555 1_555 1_555 yes
F(6) C(16) C(15) 110.4(8) 1_555 1_555 1_555 yes
F(7) C(17) F(8) 112(1) 1_555 1_555 1_555 yes
F(7) C(17) F(9) 109(1) 1_555 1_555 1_555 yes
F(7) C(17) C(18) 112(1) 1_555 1_555 1_555 yes
F(8) C(17) F(9) 99(1) 1_555 1_555 1_555 yes
F(8) C(17) C(18) 112.3(9) 1_555 1_555 1_555 yes
F(9) C(17) C(18) 110(1) 1_555 1_555 1_555 yes
O(3) C(18) C(17) 112.7(9) 1_555 1_555 1_555 yes
O(3) C(18) C(19) 131.0(9) 1_555 1_555 1_555 yes
C(17) C(18) C(19) 116.2(9) 1_555 1_555 1_555 yes
C(18) C(19) C(20) 120.8(8) 1_555 1_555 1_555 yes
C(18) C(19) H(10) 119.6(9) 1_555 1_555 1_555 no
C(20) C(19) H(10) 119.7(9) 1_555 1_555 1_555 no
O(4) C(20) C(19) 127.5(8) 1_555 1_555 1_555 yes
O(4) C(20) C(21) 114.1(8) 1_555 1_555 1_555 yes
C(19) C(20) C(21) 118.4(8) 1_555 1_555 1_555 yes
F(10) C(21) F(11) 104.5(8) 1_555 1_555 1_555 yes
F(10) C(21) F(12) 107.3(8) 1_555 1_555 1_555 yes
F(10) C(21) C(20) 113.3(8) 1_555 1_555 1_555 yes
F(11) C(21) F(12) 107.6(8) 1_555 1_555 1_555 yes
F(11) C(21) C(20) 110.3(8) 1_555 1_555 1_555 yes
F(12) C(21) C(20) 113.4(8) 1_555 1_555 1_555 yes

loop_
_geom_bond_atom_site_label_1
_geom_bond_atom_site_label_2
_geom_bond_distance
_geom_bond_site_symmetry_1
_geom_bond_site_symmetry_2
_geom_bond_publ_flag
Mn O(1) 2.167(6) 1_555 1_555 yes
Mn O(2) 2.155(5) 1_555 1_555 yes
Mn O(3) 2.178(6) 1_555 1_555 yes
Mn O(4) 2.160(5) 1_555 1_555 yes
Mn N(1) 2.240(7) 1_555 4_664 yes
Mn N(2) 2.247(7) 1_555 1_555 yes
F(1) C(12) 1.35(1) 1_555 1_555 yes
F(2) C(12) 1.30(2) 1_555 1_555 yes
F(3) C(12) 1.24(1) 1_555 1_555 yes
F(4) C(16) 1.35(1) 1_555 1_555 yes
F(5) C(16) 1.31(1) 1_555 1_555 yes
F(6) C(16) 1.29(1) 1_555 1_555 yes
F(7) C(17) 1.20(2) 1_555 1_555 yes
F(8) C(17) 1.29(1) 1_555 1_555 yes
F(9) C(17) 1.36(2) 1_555 1_555 yes
F(10) C(21) 1.344(9) 1_555 1_555 yes
F(11) C(21) 1.360(10) 1_555 1_555 yes
F(12) C(21) 1.331(10) 1_555 1_555 yes
O(1) C(13) 1.27(1) 1_555 1_555 yes
O(2) C(15) 1.264(10) 1_555 1_555 yes
O(3) C(18) 1.204(10) 1_555 1_555 yes
O(4) C(20) 1.266(9) 1_555 1_555 yes
N(1) C(1) 1.40(1) 1_555 1_555 yes
N(1) C(5) 1.325(10) 1_555 1_555 yes
N(2) C(7) 1.28(1) 1_555 1_555 yes
N(2) C(11) 1.37(1) 1_555 1_555 yes
N(3) N(4) 1.130(8) 1_555 1_555 yes
N(3) C(6) 1.315(9) 1_555 1_555 yes
C(1) C(2) 1.34(1) 1_555 1_555 yes
C(2) C(3) 1.37(1) 1_555 1_555 yes
C(3) C(4) 1.40(1) 1_555 1_555 yes
C(3) C(6) 1.46(1) 1_555 1_555 yes
C(4) C(5) 1.39(1) 1_555 1_555 yes
C(6) C(9) 1.47(1) 1_555 1_555 yes
C(7) C(8) 1.42(1) 1_555 1_555 yes
C(8) C(9) 1.41(1) 1_555 1_555 yes
C(9) C(10) 1.38(1) 1_555 1_555 yes
C(10) C(11) 1.39(1) 1_555 1_555 yes
C(12) C(13) 1.51(1) 1_555 1_555 yes
C(13) C(14) 1.37(1) 1_555 1_555 yes
C(14) C(15) 1.37(1) 1_555 1_555 yes
C(15) C(16) 1.54(1) 1_555 1_555 yes
C(17) C(18) 1.57(1) 1_555 1_555 yes
C(18) C(19) 1.42(1) 1_555 1_555 yes
C(19) C(20) 1.38(1) 1_555 1_555 yes
C(20) C(21) 1.50(1) 1_555 1_555 yes

loop_
_geom_contact_atom_site_label_1
_geom_contact_atom_site_label_2
_geom_contact_distance
_geom_contact_site_symmetry_1
_geom_contact_site_symmetry_2
F(1) F(8) 2.909(9) 1_555 4_674
F(1) C(8) 3.48(1) 1_555 6_655
F(2) F(7) 2.99(1) 1_555 4_674
F(2) F(5) 3.232(9) 1_555 7_564
F(2) F(8) 3.285(8) 1_555 4_674
F(2) C(17) 3.54(1) 1_555 4_674
F(3) F(3) 3.59(2) 1_555 5_676
F(4) N(3) 3.234(10) 1_555 6_655
F(4) F(9) 3.26(1) 1_555 8_456
F(4) N(4) 3.27(1) 1_555 6_655
F(4) C(19) 3.32(1) 1_555 8_456
F(4) F(10) 3.338(9) 1_555 8_456
F(4) F(11) 3.407(9) 1_555 8_456
F(4) C(2) 3.46(1) 1_555 6_655
F(4) C(3) 3.48(1) 1_555 6_655
F(5) C(1) 3.25(1) 1_555 6_655
F(5) N(1) 3.361(9) 1_555 6_655
F(5) F(11) 3.438(8) 1_555 8_456
F(5) C(2) 3.48(1) 1_555 6_655
F(5) C(5) 3.552(10) 1_555 6_655
F(6) F(11) 3.551(9) 1_555 8_456
F(6) F(10) 3.590(8) 1_555 2_466
F(7) C(2) 3.52(1) 1_555 7_564
F(8) C(5) 3.282(9) 1_555 6_655
F(8) F(12) 3.353(9) 1_555 7_565
F(8) C(4) 3.36(1) 1_555 6_655
F(8) C(12) 3.58(1) 1_555 4_675
F(9) N(4) 3.04(1) 1_555 3_756
F(10) N(4) 3.150(10) 1_555 7_564
F(10) N(3) 3.163(9) 1_555 7_564
F(10) C(9) 3.54(1) 1_555 7_564
F(10) C(8) 3.56(1) 1_555 7_564
F(12) C(7) 3.18(1) 1_555 7_564
F(12) N(2) 3.253(9) 1_555 7_564
F(12) C(8) 3.32(1) 1_555 7_564
F(12) C(11) 3.49(1) 1_555 7_564
F(12) C(9) 3.558(9) 1_555 7_564
O(2) C(4) 3.60(1) 1_555 6_655
O(3) C(4) 3.48(1) 1_555 6_655
N(1) N(2) 3.076(9) 1_555 4_665
N(3) N(4) 3.47(1) 1_555 5_767
N(4) N(4) 3.06(2) 1_555 5_767
C(4) C(15) 3.58(1) 1_555 6_645
